data_7156132
loop_
_publ_author_name
'Li, Xiwang'
'He, Pei'
'Zhou, Hai-Bing'
'Dong, Chune'

_publ_section_title
;
 One-step pathway to selenoisobenzofuran-1(3H)-imine derivatives through
 highly selective selenocyclization of olefinic amides with benzeneselenyl
 chloride.
;
_journal_issue 12
_journal_name_full 'Organic &amp; biomolecular chemistry'
_journal_page_first 2150
_journal_page_last 2155
_journal_paper_doi 10.1039/c8ob00179k
_journal_volume 16
_journal_year 2018
_chemical_formula_sum 'C27 H20 Br N O Se'
_chemical_formula_weight 533.31
_space_group_IT_number 14
_space_group_name_Hall '-P 2yn'
_space_group_name_H-M_alt 'P 1 21/n 1'
_symmetry_cell_setting monoclinic
_symmetry_space_group_name_Hall '-P 2yn'
_symmetry_space_group_name_H-M 'P 1 21/n 1'
_atom_sites_solution_hydrogens geom
_atom_sites_solution_primary direct
_atom_sites_solution_secondary difmap
_audit_creation_method SHELXL-97
_audit_update_record
;
2017-11-03 deposited with the CCDC.
2018-02-28 downloaded from the CCDC.
;
_cell_angle_alpha 90.00
_cell_angle_beta 103.506(4)
_cell_angle_gamma 90.00
_cell_formula_units_Z 4
_cell_length_a 13.917(3)
_cell_length_b 10.417(2)
_cell_length_c 16.611(4)
_cell_measurement_reflns_used 2570
_cell_measurement_temperature 296(2)
_cell_measurement_theta_max 20.32
_cell_measurement_theta_min 2.33
_cell_volume 2341.6(9)
_computing_cell_refinement 'Bruker SAINT'
_computing_data_collection 'Bruker APEX2'
_computing_data_reduction 'Bruker SAINT'
_computing_molecular_graphics 'Bruker SHELXTL'
_computing_publication_material 'Bruker SHELXTL'
_computing_structure_refinement 'SHELXL-97 (Sheldrick, 1997)'
_computing_structure_solution 'SHELXS-97 (Sheldrick, 1990)'
_diffrn_ambient_temperature 296(2)
_diffrn_measured_fraction_theta_full 0.997
_diffrn_measured_fraction_theta_max 0.997
_diffrn_measurement_device_type 'Bruker APEX-II CCD'
_diffrn_measurement_method '\f and \w scans'
_diffrn_radiation_monochromator graphite
_diffrn_radiation_source 'fine-focus sealed tube'
_diffrn_radiation_type MoK\a
_diffrn_radiation_wavelength 0.71073
_diffrn_reflns_av_R_equivalents 0.1118
_diffrn_reflns_av_sigmaI/netI 0.1062
_diffrn_reflns_limit_h_max 15
_diffrn_reflns_limit_h_min -16
_diffrn_reflns_limit_k_max 12
_diffrn_reflns_limit_k_min -12
_diffrn_reflns_limit_l_max 19
_diffrn_reflns_limit_l_min -19
_diffrn_reflns_number 15915
_diffrn_reflns_theta_full 25.00
_diffrn_reflns_theta_max 25.00
_diffrn_reflns_theta_min 1.72
_diffrn_standards_number 0
_exptl_absorpt_coefficient_mu 3.328
_exptl_absorpt_correction_T_max 0.7319
_exptl_absorpt_correction_T_min 0.7319
_exptl_absorpt_correction_type none
_exptl_crystal_colour colourless
_exptl_crystal_density_diffrn 1.513
_exptl_crystal_density_method 'not measured'
_exptl_crystal_description block
_exptl_crystal_F_000 1064
_exptl_crystal_size_max 0.10
_exptl_crystal_size_mid 0.10
_exptl_crystal_size_min 0.10
_refine_diff_density_max 0.473
_refine_diff_density_min -0.638
_refine_diff_density_rms 0.091
_refine_ls_extinction_method none
_refine_ls_goodness_of_fit_ref 0.984
_refine_ls_hydrogen_treatment mixed
_refine_ls_matrix_type full
_refine_ls_number_parameters 311
_refine_ls_number_reflns 4128
_refine_ls_number_restraints 73
_refine_ls_restrained_S_all 0.993
_refine_ls_R_factor_all 0.1138
_refine_ls_R_factor_gt 0.0522
_refine_ls_shift/su_max 0.001
_refine_ls_shift/su_mean 0.000
_refine_ls_structure_factor_coef Fsqd
_refine_ls_weighting_details 'calc w=1/[\s^2^(Fo^2^)+(0.0517P)^2^+0.0000P] where P=(Fo^2^+2Fc^2^)/3'
_refine_ls_weighting_scheme calc
_refine_ls_wR_factor_gt 0.1046
_refine_ls_wR_factor_ref 0.1282
_reflns_number_gt 2382
_reflns_number_total 4128
_reflns_threshold_expression >2sigma(I)
_cod_data_source_file c8ob00179k2.cif
_cod_data_source_block t
_cod_depositor_comments
;
The following automatic conversions were performed:

'_symmetry_cell_setting' value 'Monoclinic' changed to 'monoclinic'
according to
/home/data/users/saulius/crontab/automatic-downloads/rss-feeds/RSC/lib/dictionaries/cif_core.dic
dictionary named 'cif_core.dic' version 2.4.2 from 2011-04-26.

Automatic conversion script
Id: cif_fix_values 4973 2017-02-22 13:04:09Z antanas 

 Adding full bibliography for 7156132.cif.
;
_cod_original_sg_symbol_H-M P2(1)/n
_cod_database_code 7156132

loop_
_symmetry_equiv_pos_as_xyz
'x, y, z'
'-x+1/2, y+1/2, -z+1/2'
'-x, -y, -z'
'x-1/2, -y-1/2, z-1/2'

loop_
_atom_site_label
_atom_site_type_symbol
_atom_site_fract_x
_atom_site_fract_y
_atom_site_fract_z
_atom_site_U_iso_or_equiv
_atom_site_adp_type
_atom_site_occupancy
_atom_site_symmetry_multiplicity
_atom_site_calc_flag
_atom_site_refinement_flags
_atom_site_disorder_assembly
_atom_site_disorder_group
Br1 Br 0.78289(5) 0.54728(8) -0.04827(4) 0.0872(3) Uani 1 1 d . . .
C1 C 0.6926(4) 0.6433(5) -0.0018(3) 0.0465(13) Uani 1 1 d . . .
C2 C 0.7252(4) 0.7064(5) 0.0711(3) 0.0427(13) Uani 1 1 d . . .
H2 H 0.7918 0.7041 0.0978 0.051 Uiso 1 1 calc R . .
C3 C 0.6598(4) 0.7734(4) 0.1050(3) 0.0391(12) Uani 1 1 d . . .
H3 H 0.6819 0.8145 0.1556 0.047 Uiso 1 1 calc R . .
C4 C 0.5610(3) 0.7803(4) 0.0646(3) 0.0336(11) Uani 1 1 d . . .
C5 C 0.5308(4) 0.7172(5) -0.0096(3) 0.0560(15) Uani 1 1 d . . .
H5 H 0.4647 0.7212 -0.0376 0.067 Uiso 1 1 calc R . .
C6 C 0.5959(4) 0.6484(6) -0.0434(4) 0.0652(17) Uani 1 1 d . . .
H6 H 0.5743 0.6060 -0.0937 0.078 Uiso 1 1 calc R . .
C7 C 0.4904(3) 0.8562(4) 0.1046(3) 0.0343(11) Uani 1 1 d . . .
C8 C 0.4755(3) 0.7944(4) 0.1830(3) 0.0369(12) Uani 1 1 d . . .
C9 C 0.5073(3) 0.8771(4) 0.2480(3) 0.0363(12) Uani 1 1 d . . .
C10 C 0.4992(4) 0.8445(6) 0.3272(3) 0.0539(15) Uani 1 1 d . . .
H10 H 0.5192 0.9007 0.3714 0.065 Uiso 1 1 calc R . .
C11 C 0.4603(4) 0.7261(7) 0.3377(4) 0.0670(18) Uani 1 1 d . . .
H11 H 0.4543 0.7016 0.3902 0.080 Uiso 1 1 calc R . .
C12 C 0.4304(4) 0.6435(6) 0.2725(4) 0.0654(17) Uani 1 1 d . . .
H12 H 0.4050 0.5637 0.2819 0.078 Uiso 1 1 calc R . .
C13 C 0.4368(4) 0.6754(5) 0.1940(4) 0.0506(14) Uani 1 1 d . . .
H13 H 0.4159 0.6193 0.1499 0.061 Uiso 1 1 calc R . .
C14 C 0.5474(3) 0.9927(5) 0.2174(3) 0.0333(11) Uani 1 1 d . . .
C15 C 0.3939(3) 0.8907(4) 0.0441(3) 0.0384(12) Uani 1 1 d . A .
H15A H 0.3566 0.8124 0.0281 0.046 Uiso 1 1 calc R . .
H15B H 0.4091 0.9265 -0.0053 0.046 Uiso 1 1 calc R . .
C16 C 0.2255(8) 0.8861(11) 0.1170(6) 0.045(3) Uani 0.759(11) 1 d PDU A 1
C17 C 0.2381(4) 0.8666(5) 0.2015(4) 0.071(3) Uani 0.759(11) 1 d PU A 1
H17 H 0.2854 0.9123 0.2395 0.086 Uiso 0.759(11) 1 calc PR A 1
C18 C 0.1782(4) 0.7768(5) 0.2277(4) 0.091(3) Uani 0.759(11) 1 d PRU A 1
H18 H 0.1871 0.7588 0.2838 0.109 Uiso 0.759(11) 1 calc PR A 1
C19 C 0.1048(4) 0.7137(5) 0.1701(4) 0.093(4) Uani 0.759(11) 1 d PRU A 1
H19 H 0.0647 0.6536 0.1877 0.112 Uiso 0.759(11) 1 calc PR A 1
C20 C 0.0915(4) 0.7405(5) 0.0862(4) 0.110(4) Uani 0.759(11) 1 d PRU A 1
H20 H 0.0425 0.6983 0.0477 0.133 Uiso 0.759(11) 1 calc PR A 1
C21 C 0.1515(4) 0.8303(5) 0.0600(4) 0.076(3) Uani 0.759(11) 1 d PRU A 1
H21 H 0.1410 0.8517 0.0043 0.091 Uiso 0.759(11) 1 calc PR A 1
C16' C 0.2049(12) 0.9138(19) 0.1116(16) 0.039(12) Uani 0.241(11) 1 d PGDU A 2
C17' C 0.2199(11) 0.832(2) 0.1795(15) 0.066(10) Uani 0.241(11) 1 d PGU A 2
H17' H 0.2790 0.8347 0.2195 0.079 Uiso 0.241(11) 1 calc PR A 2
C18' C 0.1463(15) 0.746(2) 0.1875(14) 0.071(11) Uani 0.241(11) 1 d PGU A 2
H18' H 0.1563 0.6910 0.2330 0.085 Uiso 0.241(11) 1 calc PR A 2
C19' C 0.0579(13) 0.7416(18) 0.1277(14) 0.087(11) Uani 0.241(11) 1 d PGU A 2
H19' H 0.0088 0.6840 0.1331 0.104 Uiso 0.241(11) 1 calc PR A 2
C20' C 0.0430(13) 0.824(2) 0.0599(12) 0.108(13) Uani 0.241(11) 1 d PGU A 2
H20' H -0.0161 0.8207 0.0198 0.130 Uiso 0.241(11) 1 calc PR A 2
C21' C 0.1165(16) 0.910(2) 0.0518(12) 0.089(11) Uani 0.241(11) 1 d PGU A 2
H21' H 0.1066 0.9644 0.0064 0.106 Uiso 0.241(11) 1 calc PR A 2
C22 C 0.6272(4) 1.1884(4) 0.2206(3) 0.0368(12) Uani 1 1 d . . .
C23 C 0.6012(4) 1.3148(5) 0.2321(3) 0.0501(14) Uani 1 1 d . . .
H23 H 0.5537 1.3326 0.2617 0.060 Uiso 1 1 calc R . .
C24 C 0.6458(5) 1.4137(5) 0.1994(4) 0.0657(18) Uani 1 1 d . . .
H24 H 0.6263 1.4979 0.2050 0.079 Uiso 1 1 calc R . .
C25 C 0.7183(5) 1.3888(6) 0.1591(4) 0.0668(18) Uani 1 1 d . . .
H25 H 0.7493 1.4559 0.1384 0.080 Uiso 1 1 calc R . .
C26 C 0.7454(4) 1.2644(6) 0.1491(3) 0.0588(16) Uani 1 1 d . . .
H26 H 0.7949 1.2473 0.1215 0.071 Uiso 1 1 calc R . .
C27 C 0.6998(4) 1.1653(5) 0.1795(3) 0.0426(13) Uani 1 1 d . . .
H27 H 0.7185 1.0812 0.1721 0.051 Uiso 1 1 calc R . .
N2 N 0.5839(3) 1.0888(4) 0.2590(2) 0.0372(10) Uani 1 1 d . . .
O1 O 0.5393(2) 0.9767(3) 0.13439(18) 0.0352(8) Uani 1 1 d . . .
Se1 Se 0.31032(4) 1.01203(5) 0.08570(4) 0.0538(2) Uani 1 1 d D . .

loop_
_atom_site_aniso_label
_atom_site_aniso_U_11
_atom_site_aniso_U_22
_atom_site_aniso_U_33
_atom_site_aniso_U_23
_atom_site_aniso_U_13
_atom_site_aniso_U_12
Br1 0.0749(5) 0.1167(7) 0.0756(5) -0.0209(4) 0.0288(4) 0.0285(4)
C1 0.045(4) 0.051(3) 0.047(3) 0.000(3) 0.018(3) 0.004(3)
C2 0.038(3) 0.047(3) 0.043(3) -0.001(3) 0.009(2) -0.004(3)
C3 0.040(3) 0.044(3) 0.032(3) -0.004(2) 0.005(2) -0.002(3)
C4 0.036(3) 0.033(3) 0.034(3) -0.003(2) 0.013(2) -0.010(2)
C5 0.040(3) 0.059(4) 0.064(4) -0.023(3) 0.002(3) 0.003(3)
C6 0.058(4) 0.080(4) 0.055(4) -0.030(3) 0.007(3) 0.007(3)
C7 0.037(3) 0.035(3) 0.033(3) -0.004(2) 0.011(2) -0.014(2)
C8 0.028(3) 0.037(3) 0.047(3) 0.006(2) 0.013(2) 0.001(2)
C9 0.034(3) 0.039(3) 0.038(3) 0.000(2) 0.013(2) 0.001(2)
C10 0.052(4) 0.067(4) 0.045(4) 0.005(3) 0.016(3) 0.004(3)
C11 0.066(4) 0.075(5) 0.069(4) 0.033(4) 0.034(3) 0.005(4)
C12 0.063(4) 0.045(4) 0.095(5) 0.024(4) 0.034(4) -0.001(3)
C13 0.056(4) 0.036(3) 0.065(4) 0.002(3) 0.024(3) -0.008(3)
C14 0.029(3) 0.040(3) 0.034(3) 0.002(2) 0.012(2) 0.003(2)
C15 0.036(3) 0.040(3) 0.040(3) 0.000(2) 0.012(2) -0.005(2)
C16 0.040(5) 0.051(5) 0.051(6) 0.003(4) 0.023(4) 0.015(5)
C17 0.062(6) 0.081(6) 0.081(6) 0.009(5) 0.037(4) 0.006(5)
C18 0.092(7) 0.103(7) 0.094(7) 0.024(6) 0.055(5) 0.017(6)
C19 0.078(7) 0.087(6) 0.136(8) 0.017(6) 0.069(6) -0.006(6)
C20 0.104(7) 0.106(7) 0.139(8) -0.029(6) 0.064(6) -0.029(6)
C21 0.070(6) 0.087(6) 0.081(6) -0.007(5) 0.039(5) -0.013(5)
C16' 0.033(14) 0.040(14) 0.049(14) -0.008(8) 0.022(9) 0.010(8)
C17' 0.059(13) 0.067(13) 0.072(13) 0.007(9) 0.016(9) -0.007(9)
C18' 0.058(13) 0.077(13) 0.084(14) 0.006(9) 0.028(9) -0.015(9)
C19' 0.092(14) 0.093(14) 0.077(13) 0.002(9) 0.025(9) -0.011(9)
C20' 0.098(15) 0.119(15) 0.106(15) 0.000(9) 0.022(9) -0.016(10)
C21' 0.095(14) 0.095(14) 0.082(13) -0.001(9) 0.031(9) -0.005(9)
C22 0.039(3) 0.036(3) 0.032(3) -0.003(2) 0.000(2) -0.003(2)
C23 0.041(3) 0.044(3) 0.058(4) -0.013(3) -0.003(3) 0.000(3)
C24 0.067(5) 0.034(3) 0.082(5) 0.002(3) -0.011(4) -0.005(3)
C25 0.063(5) 0.058(4) 0.068(4) 0.020(3) -0.009(3) -0.033(4)
C26 0.045(4) 0.070(4) 0.057(4) 0.002(3) 0.005(3) -0.021(3)
C27 0.042(3) 0.044(3) 0.042(3) -0.001(2) 0.010(2) -0.009(3)
N2 0.034(2) 0.040(2) 0.037(2) -0.005(2) 0.0084(18) -0.004(2)
O1 0.044(2) 0.0303(17) 0.034(2) -0.0020(14) 0.0147(14) -0.0114(15)
Se1 0.0526(4) 0.0389(3) 0.0736(4) 0.0080(3) 0.0223(3) 0.0052(3)

loop_
_atom_type_symbol
_atom_type_description
_atom_type_scat_dispersion_real
_atom_type_scat_dispersion_imag
_atom_type_scat_source
C C 0.0033 0.0016 'International Tables Vol C Tables 4.2.6.8 and 6.1.1.4'
H H 0.0000 0.0000 'International Tables Vol C Tables 4.2.6.8 and 6.1.1.4'
N N 0.0061 0.0033 'International Tables Vol C Tables 4.2.6.8 and 6.1.1.4'
O O 0.0106 0.0060 'International Tables Vol C Tables 4.2.6.8 and 6.1.1.4'
Se Se -0.0929 2.2259 'International Tables Vol C Tables 4.2.6.8 and 6.1.1.4'
Br Br -0.2901 2.4595 'International Tables Vol C Tables 4.2.6.8 and 6.1.1.4'

loop_
_geom_angle_atom_site_label_1
_geom_angle_atom_site_label_2
_geom_angle_atom_site_label_3
_geom_angle
C2 C1 C6 121.1(5)
C2 C1 Br1 120.0(4)
C6 C1 Br1 118.8(4)
C1 C2 C3 119.9(5)
C1 C2 H2 120.1
C3 C2 H2 120.1
C2 C3 C4 120.5(5)
C2 C3 H3 119.7
C4 C3 H3 119.7
C5 C4 C3 118.2(5)
C5 C4 C7 123.0(4)
C3 C4 C7 118.9(4)
C4 C5 C6 121.6(5)
C4 C5 H5 119.2
C6 C5 H5 119.2
C1 C6 C5 118.7(5)
C1 C6 H6 120.6
C5 C6 H6 120.6
O1 C7 C8 102.8(3)
O1 C7 C15 106.9(4)
C8 C7 C15 113.1(4)
O1 C7 C4 107.2(3)
C8 C7 C4 112.7(4)
C15 C7 C4 113.1(4)
C9 C8 C13 121.7(5)
C9 C8 C7 109.0(4)
C13 C8 C7 129.3(5)
C8 C9 C10 120.6(5)
C8 C9 C14 108.9(4)
C10 C9 C14 130.6(5)
C11 C10 C9 117.5(5)
C11 C10 H10 121.2
C9 C10 H10 121.2
C12 C11 C10 121.3(5)
C12 C11 H11 119.4
C10 C11 H11 119.4
C13 C12 C11 121.7(5)
C13 C12 H12 119.2
C11 C12 H12 119.2
C12 C13 C8 117.3(5)
C12 C13 H13 121.4
C8 C13 H13 121.4
N2 C14 O1 125.4(4)
N2 C14 C9 127.1(4)
O1 C14 C9 107.5(4)
C7 C15 Se1 115.3(3)
C7 C15 H15A 108.5
Se1 C15 H15A 108.5
C7 C15 H15B 108.5
Se1 C15 H15B 108.5
H15A C15 H15B 107.5
C21 C16 C17 122.6(6)
C21 C16 Se1 121.3(6)
C17 C16 Se1 115.7(6)
C16 C17 C18 118.2(4)
C16 C17 H17 120.9
C18 C17 H17 120.9
C19 C18 C17 120.0
C19 C18 H18 120.0
C17 C18 H18 120.0
C20 C19 C18 120.0
C20 C19 H19 120.0
C18 C19 H19 120.0
C19 C20 C21 120.0
C19 C20 H20 120.0
C21 C20 H20 120.0
C16 C21 C20 118.9(4)
C16 C21 H21 120.6
C20 C21 H21 120.6
C17' C16' C21' 120.0
C17' C16' Se1 122.2(13)
C21' C16' Se1 116.9(13)
C18' C17' C16' 120.0
C18' C17' H17' 120.0
C16' C17' H17' 120.0
C17' C18' C19' 120.0
C17' C18' H18' 120.0
C19' C18' H18' 120.0
C20' C19' C18' 120.0
C20' C19' H19' 120.0
C18' C19' H19' 120.0
C21' C20' C19' 120.0
C21' C20' H20' 120.0
C19' C20' H20' 120.0
C20' C21' C16' 120.0
C20' C21' H21' 120.0
C16' C21' H21' 120.0
C27 C22 C23 118.8(5)
C27 C22 N2 122.3(4)
C23 C22 N2 118.6(5)
C24 C23 C22 119.9(5)
C24 C23 H23 120.0
C22 C23 H23 120.0
C25 C24 C23 120.4(6)
C25 C24 H24 119.8
C23 C24 H24 119.8
C24 C25 C26 119.8(6)
C24 C25 H25 120.1
C26 C25 H25 120.1
C27 C26 C25 120.3(6)
C27 C26 H26 119.9
C25 C26 H26 119.9
C22 C27 C26 120.8(5)
C22 C27 H27 119.6
C26 C27 H27 119.6
C14 N2 C22 119.7(4)
C14 O1 C7 111.6(3)
C16 Se1 C16' 12.0(9)
C16 Se1 C15 96.2(4)
C16' Se1 C15 106.5(7)

loop_
_geom_bond_atom_site_label_1
_geom_bond_atom_site_label_2
_geom_bond_distance
Br1 C1 1.905(5)
C1 C2 1.359(7)
C1 C6 1.363(7)
C2 C3 1.368(6)
C2 H2 0.9300
C3 C4 1.384(6)
C3 H3 0.9300
C4 C5 1.373(7)
C4 C7 1.530(6)
C5 C6 1.374(7)
C5 H5 0.9300
C6 H6 0.9300
C7 O1 1.458(5)
C7 C8 1.510(6)
C7 C15 1.521(6)
C8 C9 1.371(6)
C8 C13 1.381(7)
C9 C10 1.389(6)
C9 C14 1.466(6)
C10 C11 1.374(8)
C10 H10 0.9300
C11 C12 1.370(8)
C11 H11 0.9300
C12 C13 1.369(7)
C12 H12 0.9300
C13 H13 0.9300
C14 N2 1.255(5)
C14 O1 1.368(5)
C15 Se1 1.950(5)
C15 H15A 0.9700
C15 H15B 0.9700
C16 C21 1.357(10)
C16 C17 1.388(10)
C16 Se1 1.916(7)
C17 C18 1.3900
C17 H17 0.9300
C18 C19 1.3900
C18 H18 0.9300
C19 C20 1.3900
C19 H19 0.9300
C20 C21 1.3900
C20 H20 0.9300
C21 H21 0.9300
C16' C17' 1.3900
C16' C21' 1.3900
C16' Se1 1.918(9)
C17' C18' 1.3900
C17' H17' 0.9300
C18' C19' 1.3900
C18' H18' 0.9300
C19' C20' 1.3900
C19' H19' 0.9300
C20' C21' 1.3900
C20' H20' 0.9300
C21' H21' 0.9300
C22 C27 1.368(6)
C22 C23 1.390(7)
C22 N2 1.423(6)
C23 C24 1.378(8)
C23 H23 0.9300
C24 C25 1.359(8)
C24 H24 0.9300
C25 C26 1.370(8)
C25 H25 0.9300
C26 C27 1.369(7)
C26 H26 0.9300
C27 H27 0.9300

loop_
_geom_torsion_atom_site_label_1
_geom_torsion_atom_site_label_2
_geom_torsion_atom_site_label_3
_geom_torsion_atom_site_label_4
_geom_torsion
C6 C1 C2 C3 1.9(8)
Br1 C1 C2 C3 -178.8(4)
C1 C2 C3 C4 -1.7(7)
C2 C3 C4 C5 0.7(7)
C2 C3 C4 C7 -180.0(4)
C3 C4 C5 C6 0.2(8)
C7 C4 C5 C6 -179.1(5)
C2 C1 C6 C5 -1.0(9)
Br1 C1 C6 C5 179.7(4)
C4 C5 C6 C1 0.0(9)
C5 C4 C7 O1 -136.0(5)
C3 C4 C7 O1 44.7(5)
C5 C4 C7 C8 111.6(5)
C3 C4 C7 C8 -67.8(5)
C5 C4 C7 C15 -18.3(6)
C3 C4 C7 C15 162.4(4)
O1 C7 C8 C9 3.6(5)
C15 C7 C8 C9 -111.4(4)
C4 C7 C8 C9 118.7(4)
O1 C7 C8 C13 -176.6(5)
C15 C7 C8 C13 68.4(6)
C4 C7 C8 C13 -61.5(6)
C13 C8 C9 C10 -1.6(7)
C7 C8 C9 C10 178.2(4)
C13 C8 C9 C14 178.1(4)
C7 C8 C9 C14 -2.1(5)
C8 C9 C10 C11 1.4(7)
C14 C9 C10 C11 -178.2(5)
C9 C10 C11 C12 -0.3(8)
C10 C11 C12 C13 -0.7(9)
C11 C12 C13 C8 0.5(8)
C9 C8 C13 C12 0.6(8)
C7 C8 C13 C12 -179.1(5)
C8 C9 C14 N2 -179.4(5)
C10 C9 C14 N2 0.3(8)
C8 C9 C14 O1 -0.4(5)
C10 C9 C14 O1 179.3(5)
O1 C7 C15 Se1 -52.0(4)
C8 C7 C15 Se1 60.5(5)
C4 C7 C15 Se1 -169.8(3)
C21 C16 C17 C18 6.2(14)
Se1 C16 C17 C18 179.7(4)
C16 C17 C18 C19 -3.0(7)
C17 C18 C19 C20 0.0
C18 C19 C20 C21 0.0
C17 C16 C21 C20 -6.3(14)
Se1 C16 C21 C20 -179.4(5)
C19 C20 C21 C16 3.0(7)
C21' C16' C17' C18' 0.0
Se1 C16' C17' C18' -168.4(18)
C16' C17' C18' C19' 0.0
C17' C18' C19' C20' 0.0
C18' C19' C20' C21' 0.0
C19' C20' C21' C16' 0.0
C17' C16' C21' C20' 0.0
Se1 C16' C21' C20' 169.0(16)
C27 C22 C23 C24 2.4(7)
N2 C22 C23 C24 176.5(4)
C22 C23 C24 C25 -2.8(8)
C23 C24 C25 C26 1.6(9)
C24 C25 C26 C27 0.0(8)
C23 C22 C27 C26 -0.9(7)
N2 C22 C27 C26 -174.7(4)
C25 C26 C27 C22 -0.4(8)
O1 C14 N2 C22 -4.2(7)
C9 C14 N2 C22 174.7(4)
C27 C22 N2 C14 -54.4(6)
C23 C22 N2 C14 131.8(5)
N2 C14 O1 C7 -178.1(4)
C9 C14 O1 C7 2.8(5)
C8 C7 O1 C14 -3.9(4)
C15 C7 O1 C14 115.4(4)
C4 C7 O1 C14 -122.9(4)
C21 C16 Se1 C16' 70(5)
C17 C16 Se1 C16' -103(5)
C21 C16 Se1 C15 -78.9(10)
C17 C16 Se1 C15 107.6(8)
C17' C16' Se1 C16 40(4)
C21' C16' Se1 C16 -129(6)
C17' C16' Se1 C15 72.0(14)
C21' C16' Se1 C15 -96.7(13)
C7 C15 Se1 C16 -97.6(4)
C7 C15 Se1 C16' -103.9(8)
